data_4020283
loop_
_publ_author_name
'Russell J. Pearson'
'Kathryn M. Evans'
'Alexandra M. Z. Slawin'
'Douglas Philp'
'Nicholas J. Westwood'

_journal_name_full 'Journal of Organic Chemistry'
_journal_page_first 5055
_journal_page_last 5061
_journal_paper_doi 10.1021/jo0503106
_journal_volume 70
_journal_year 2005
_chemical_formula_moiety 'C10 H8 Br2 N2'
_chemical_formula_sum 'C10 H8 Br2 N2'
_chemical_formula_weight 316.00
_space_group_IT_number 15
_symmetry_cell_setting monoclinic
_symmetry_space_group_name_Hall '-C 2yc'
_symmetry_space_group_name_H-M 'C 1 2/c 1'
_cell_angle_alpha 90.00
_cell_angle_beta 110.390(5)
_cell_angle_gamma 90.00
_cell_formula_units_Z 8
_cell_length_a 23.882(5)
_cell_length_b 6.7351(16)
_cell_length_c 13.747(4)
_cell_measurement_temperature 93(2)
_cell_volume 2072.5(9)
_diffrn_ambient_temperature 93(2)
_exptl_crystal_density_diffrn 2.025
_cod_depositor_comments
;
The following automatic conversions were performed:
'_symmetry_cell_setting' value 'Monoclinic' changed to 'monoclinic'
according to '/home/saulius/struct/CIF-dictionaries/cif_core.dic'
dictionary named 'cif_core.dic' version 2.4.1 from 2010-06-29.

Automatic conversion script
Id: cif_fix_enum 1527 2010-12-29 10:47:43Z saulius 
;
_cod_original_sg_symbol_H-M 'C 2/c'
_cod_database_code 4020283

loop_
_symmetry_equiv_pos_as_xyz
'x, y, z'
'-x, y, -z+1/2'
'x+1/2, y+1/2, z'
'-x+1/2, y+1/2, -z+1/2'
'-x, -y, -z'
'x, -y, z-1/2'
'-x+1/2, -y+1/2, -z'
'x+1/2, -y+1/2, z-1/2'

loop_
_atom_site_label
_atom_site_type_symbol
_atom_site_fract_x
_atom_site_fract_y
_atom_site_fract_z
_atom_site_U_iso_or_equiv
_atom_site_adp_type
_atom_site_occupancy
_atom_site_symmetry_multiplicity
_atom_site_calc_flag
_atom_site_refinement_flags
_atom_site_disorder_assembly
_atom_site_disorder_group
C1A C 0.02216(11) 0.7284(4) 0.3971(2) 0.0116(6) Uani 1 1 d . . .
N1 N 0.08165(9) 0.7721(3) 0.44012(17) 0.0111(5) Uani 1 1 d . . .
C2 C 0.11921(11) 0.6194(4) 0.4661(2) 0.0108(6) Uani 1 1 d . . .
C3 C 0.09886(10) 0.4186(4) 0.45214(19) 0.0104(6) Uani 1 1 d . . .
N4 N 0.04174(9) 0.3743(3) 0.40831(17) 0.0116(5) Uani 1 1 d . . .
C4A C 0.00240(11) 0.5285(4) 0.37894(19) 0.0110(6) Uani 1 1 d . . .
C5 C -0.05940(10) 0.4892(4) 0.32923(19) 0.0136(6) Uani 1 1 d . . .
H5A H -0.0733 0.3564 0.3153 0.016 Uiso 1 1 calc R . .
C6 C -0.09893(11) 0.6451(4) 0.3014(2) 0.0152(6) Uani 1 1 d . . .
H6A H -0.1403 0.6191 0.2679 0.018 Uiso 1 1 calc R . .
C7 C -0.07898(12) 0.8437(4) 0.3220(2) 0.0166(6) Uani 1 1 d . . .
H7A H -0.1072 0.9491 0.3031 0.020 Uiso 1 1 calc R . .
C8 C -0.01925(11) 0.8857(4) 0.3689(2) 0.0151(6) Uani 1 1 d . . .
H8A H -0.0061 1.0193 0.3823 0.018 Uiso 1 1 calc R . .
C9 C 0.18417(11) 0.6717(4) 0.5054(2) 0.0125(6) Uani 1 1 d . . .
H9A H 0.1905 0.7910 0.4684 0.015 Uiso 1 1 calc R . .
H9B H 0.2072 0.5612 0.4903 0.015 Uiso 1 1 calc R . .
Br9 Br 0.213784(12) 0.72356(6) 0.65464(2) 0.03014(12) Uani 1 1 d . . .
C10 C 0.14119(12) 0.2475(4) 0.4870(2) 0.0135(6) Uani 1 1 d . . .
H10A H 0.1192 0.1279 0.4954 0.016 Uiso 1 1 calc R . .
H10B H 0.1721 0.2785 0.5550 0.016 Uiso 1 1 calc R . .
Br10 Br 0.179570(11) 0.19546(4) 0.38335(2) 0.01424(10) Uani 1 1 d . . .

loop_
_atom_site_aniso_label
_atom_site_aniso_U_11
_atom_site_aniso_U_22
_atom_site_aniso_U_33
_atom_site_aniso_U_23
_atom_site_aniso_U_13
_atom_site_aniso_U_12
C1A 0.0111(13) 0.0147(15) 0.0111(14) 0.0005(12) 0.0064(11) -0.0012(11)
N1 0.0105(11) 0.0135(12) 0.0107(12) -0.0014(10) 0.0055(9) -0.0028(9)
C2 0.0116(12) 0.0130(14) 0.0089(14) -0.0015(12) 0.0050(10) -0.0015(11)
C3 0.0124(12) 0.0139(15) 0.0056(14) -0.0006(11) 0.0040(10) -0.0027(11)
N4 0.0138(11) 0.0124(12) 0.0095(12) -0.0001(10) 0.0052(9) -0.0005(9)
C4A 0.0146(12) 0.0125(14) 0.0084(14) 0.0012(11) 0.0073(10) 0.0014(11)
C5 0.0154(12) 0.0158(15) 0.0102(14) -0.0017(12) 0.0051(11) -0.0060(12)
C6 0.0110(12) 0.0239(16) 0.0101(15) 0.0021(13) 0.0030(11) 0.0018(12)
C7 0.0163(14) 0.0192(16) 0.0156(16) 0.0029(13) 0.0071(12) 0.0041(12)
C8 0.0181(14) 0.0131(15) 0.0148(15) 0.0035(12) 0.0064(12) 0.0019(12)
C9 0.0143(13) 0.0115(15) 0.0127(15) -0.0022(11) 0.0058(11) -0.0024(11)
Br9 0.01517(17) 0.0580(3) 0.01709(19) -0.01568(15) 0.00547(13) -0.00947(14)
C10 0.0118(13) 0.0175(15) 0.0133(15) 0.0014(12) 0.0068(11) 0.0004(11)
Br10 0.01357(15) 0.01601(17) 0.01329(17) -0.00214(11) 0.00488(11) 0.00244(10)

loop_
_geom_bond_atom_site_label_1
_geom_bond_atom_site_label_2
_geom_bond_distance
_geom_bond_site_symmetry_2
_geom_bond_publ_flag
C1A N1 1.367(3) . ?
C1A C8 1.408(4) . ?
C1A C4A 1.419(4) . ?
N1 C2 1.329(3) . ?
C2 C3 1.427(4) . ?
C2 C9 1.496(3) . ?
C3 N4 1.319(3) . ?
C3 C10 1.497(4) . ?
N4 C4A 1.364(3) . ?
C4A C5 1.419(3) . ?
C5 C6 1.374(4) . ?
C5 H5A 0.9500 . ?
C6 C7 1.415(4) . ?
C6 H6A 0.9500 . ?
C7 C8 1.375(4) . ?
C7 H7A 0.9500 . ?
C8 H8A 0.9500 . ?
C9 Br9 1.955(3) . ?
C9 H9A 0.9900 . ?
C9 H9B 0.9900 . ?
C10 Br10 1.976(3) . ?
C10 H10A 0.9900 . ?
C10 H10B 0.9900 . ?

loop_
_cod_related_entry_id
_cod_related_entry_database
_cod_related_entry_code
1 ChemSpider 17425
